data_1555774
loop_
_publ_author_name
'Luo, Hejiang'
'Chen, Kai'
'Jiang, Huanfeng'
'Zhu, Shifa'

_publ_section_title
;
 A Route to Polysubstituted Aziridines from Carbenes and Imines through a
 Nondiazo Approach.
;
_journal_issue 20
_journal_name_full 'Organic letters'
_journal_page_first 5208
_journal_page_last 5211
_journal_paper_doi 10.1021/acs.orglett.6b02429
_journal_volume 18
_journal_year 2016
_chemical_formula_sum 'C37 H41 N3 O6'
_chemical_formula_weight 623.73
_space_group_crystal_system triclinic
_space_group_IT_number 2
_space_group_name_Hall '-P 1'
_space_group_name_H-M_alt 'P -1'
_atom_sites_solution_hydrogens geom
_audit_creation_method SHELXL-2013
_cell_angle_alpha 74.825(3)
_cell_angle_beta 88.857(4)
_cell_angle_gamma 85.704(4)
_cell_formula_units_Z 2
_cell_length_a 11.0788(15)
_cell_length_b 11.3956(17)
_cell_length_c 13.782(2)
_cell_measurement_reflns_used 964
_cell_measurement_temperature 293(2)
_cell_measurement_theta_max 39.525
_cell_measurement_theta_min 4.792
_cell_volume 1674.6(4)
_computing_cell_refinement 'Bruker SMART'
_computing_data_collection 'Bruker SMART'
_computing_data_reduction 'Bruker SHELXTL'
_computing_molecular_graphics 'Bruker SHELXTL'
_computing_publication_material 'Bruker SHELXTL'
_computing_structure_refinement 'SHELXL-2013 (Sheldrick, 2013)'
_computing_structure_solution 'Bruker SHELXTL'
_diffrn_ambient_temperature 293(2)
_diffrn_measured_fraction_theta_full 0.972
_diffrn_measured_fraction_theta_max 0.998
_diffrn_measurement_device_type 'CCD area detector'
_diffrn_measurement_method 'phi and omega scans'
_diffrn_radiation_type MoK\a
_diffrn_radiation_wavelength 0.71073
_diffrn_reflns_av_R_equivalents 0.0392
_diffrn_reflns_av_unetI/netI 0.0866
_diffrn_reflns_Laue_measured_fraction_full 0.972
_diffrn_reflns_Laue_measured_fraction_max 0.998
_diffrn_reflns_limit_h_max 13
_diffrn_reflns_limit_h_min -8
_diffrn_reflns_limit_k_max 12
_diffrn_reflns_limit_k_min -13
_diffrn_reflns_limit_l_max 15
_diffrn_reflns_limit_l_min -16
_diffrn_reflns_number 9340
_diffrn_reflns_point_group_measured_fraction_full 0.972
_diffrn_reflns_point_group_measured_fraction_max 0.998
_diffrn_reflns_theta_full 25.242
_diffrn_reflns_theta_max 24.999
_diffrn_reflns_theta_min 1.843
_exptl_absorpt_coefficient_mu 0.084
_exptl_absorpt_correction_T_max 0.7456
_exptl_absorpt_correction_T_min 0.6229
_exptl_absorpt_correction_type multi-scan
_exptl_absorpt_process_details sadabs
_exptl_crystal_colour colorless
_exptl_crystal_density_diffrn 1.237
_exptl_crystal_description prismatic
_exptl_crystal_F_000 664
_exptl_crystal_size_max 0.170
_exptl_crystal_size_mid 0.140
_exptl_crystal_size_min 0.120
_refine_diff_density_max 0.331
_refine_diff_density_min -0.159
_refine_diff_density_rms 0.043
_refine_ls_extinction_method none
_refine_ls_goodness_of_fit_ref 1.009
_refine_ls_hydrogen_treatment constr
_refine_ls_matrix_type full
_refine_ls_number_parameters 422
_refine_ls_number_reflns 5895
_refine_ls_number_restraints 18
_refine_ls_restrained_S_all 1.020
_refine_ls_R_factor_all 0.1377
_refine_ls_R_factor_gt 0.0713
_refine_ls_shift/su_max 0.001
_refine_ls_shift/su_mean 0.000
_refine_ls_structure_factor_coef Fsqd
_refine_ls_weighting_details 'w=1/[\s^2^(Fo^2^)+(0.0643P)^2^+0.6864P] where P=(Fo^2^+2Fc^2^)/3'
_refine_ls_weighting_scheme calc
_refine_ls_wR_factor_gt 0.1503
_refine_ls_wR_factor_ref 0.1865
_reflns_Friedel_coverage 0.000
_reflns_number_gt 3202
_reflns_number_total 5895
_reflns_threshold_expression 'I > 2\s(I)'
_cod_data_source_file ol6b02429_si_004.cif
_cod_data_source_block cd16301
_cod_database_code 1555774
_shelx_space_group_comment
; 
The symmetry employed for this shelxl refinement is uniquely defined 
by the following loop, which should always be used as a source of 
symmetry information in preference to the above space-group names. 
They are only intended as comments. 
;
_shelx_estimated_absorpt_t_min 0.986
_shelx_estimated_absorpt_t_max 0.990
_shelxl_version_number 2013-4

loop_
_space_group_symop_operation_xyz
'x, y, z'
'-x, -y, -z'

loop_
_atom_site_label
_atom_site_type_symbol
_atom_site_fract_x
_atom_site_fract_y
_atom_site_fract_z
_atom_site_U_iso_or_equiv
_atom_site_adp_type
_atom_site_occupancy
_atom_site_site_symmetry_order
_atom_site_calc_flag
_atom_site_refinement_flags_posn
_atom_site_refinement_flags_adp
N1 N 0.1938(2) 0.1755(2) 0.29738(19) 0.0380(7) Uani 1 1 d . .
N2 N 0.0243(2) 0.0842(3) 0.27365(19) 0.0425(7) Uani 1 1 d . .
N3 N 0.0483(2) 0.1752(3) 0.18695(19) 0.0419(7) Uani 1 1 d . .
O1 O 0.2853(2) 0.2118(2) 0.10195(17) 0.0491(6) Uani 1 1 d . .
O2 O 0.4869(3) 0.4368(4) -0.1241(2) 0.1085(13) Uani 1 1 d . .
O3 O -0.0963(2) 0.0296(3) 0.41027(19) 0.0698(9) Uani 1 1 d . .
O4 O -0.1643(2) 0.1744(2) 0.27393(18) 0.0584(7) Uani 1 1 d . .
O5 O 0.0067(3) 0.2751(3) 0.0267(2) 0.0799(10) Uani 1 1 d . .
O6 O -0.0712(2) 0.0965(3) 0.09597(19) 0.0683(8) Uani 1 1 d . .
C1 C 0.1374(3) 0.0590(3) 0.3301(3) 0.0429(9) Uani 1 1 d . .
H1 H 0.1195 0.0418 0.4022 0.052 Uiso 1 1 calc R U
C2 C 0.1288(3) 0.2604(3) 0.2121(2) 0.0390(8) Uani 1 1 d . .
C3 C 0.2154(3) 0.3038(3) 0.1262(2) 0.0401(8) Uani 1 1 d . .
C4 C 0.2442(3) 0.4110(3) 0.0681(3) 0.0491(9) Uani 1 1 d . .
H4 H 0.2098 0.4876 0.0696 0.059 Uiso 1 1 calc R U
C5 C 0.3396(3) 0.3844(4) 0.0023(3) 0.0523(10) Uani 1 1 d . .
C6 C 0.3610(3) 0.2639(4) 0.0263(3) 0.0529(10) Uani 1 1 d . .
C7 C 0.4480(4) 0.1777(4) -0.0086(4) 0.0863(15) Uani 1 1 d . .
H7A H 0.4069 0.1393 -0.0514 0.129 Uiso 1 1 calc R U
H7B H 0.4808 0.1166 0.0485 0.129 Uiso 1 1 calc R U
H7C H 0.5124 0.2214 -0.0454 0.129 Uiso 1 1 calc R U
C8 C 0.4026(5) 0.4713(5) -0.0771(3) 0.0748(14) Uani 1 1 d . .
C9 C 0.3570(5) 0.6018(5) -0.0947(4) 0.111(2) Uani 1 1 d . .
H9A H 0.4084 0.6521 -0.1424 0.166 Uiso 1 1 calc R U
H9B H 0.3573 0.6247 -0.0324 0.166 Uiso 1 1 calc R U
H9C H 0.2760 0.6125 -0.1205 0.166 Uiso 1 1 calc R U
C10 C 0.2100(3) -0.0496(3) 0.3088(3) 0.0505(10) Uani 1 1 d . .
C11 C 0.1574(5) -0.1588(4) 0.3314(5) 0.119(2) Uani 1 1 d . .
H11 H 0.0801 -0.1636 0.3591 0.143 Uiso 1 1 calc R U
C12 C 0.2172(7) -0.2609(5) 0.3137(7) 0.155(3) Uani 1 1 d . .
H12 H 0.1792 -0.3335 0.3271 0.185 Uiso 1 1 calc R U
C13 C 0.3315(6) -0.2564(5) 0.2767(5) 0.108(2) Uani 1 1 d . .
H13 H 0.3720 -0.3261 0.2655 0.130 Uiso 1 1 calc R U
C14 C 0.3865(4) -0.1513(5) 0.2562(3) 0.0755(13) Uani 1 1 d . .
H14 H 0.4652 -0.1486 0.2314 0.091 Uiso 1 1 calc R U
C15 C 0.3257(3) -0.0470(4) 0.2721(3) 0.0555(10) Uani 1 1 d . .
H15 H 0.3640 0.0254 0.2577 0.067 Uiso 1 1 calc R U
C16 C 0.2850(3) 0.2069(3) 0.3516(2) 0.0374(8) Uani 1 1 d . .
C17 C 0.3346(3) 0.1234(3) 0.4366(2) 0.0446(9) Uani 1 1 d . .
H17 H 0.3057 0.0463 0.4577 0.053 Uiso 1 1 calc R U
C18 C 0.4259(3) 0.1538(4) 0.4896(3) 0.0531(10) Uani 1 1 d . .
H18 H 0.4574 0.0969 0.5464 0.064 Uiso 1 1 calc R U
C19 C 0.4715(3) 0.2664(4) 0.4603(3) 0.0561(10) Uani 1 1 d . .
H19 H 0.5338 0.2858 0.4961 0.067 Uiso 1 1 calc R U
C20 C 0.4233(3) 0.3495(4) 0.3773(3) 0.0582(11) Uani 1 1 d . .
H20 H 0.4534 0.4261 0.3567 0.070 Uiso 1 1 calc R U
C21 C 0.3313(3) 0.3215(3) 0.3241(3) 0.0489(10) Uani 1 1 d . .
H21 H 0.2992 0.3801 0.2685 0.059 Uiso 1 1 calc R U
C22 C 0.0531(3) 0.3629(3) 0.2415(2) 0.0410(8) Uani 1 1 d . .
C23 C -0.0039(3) 0.4588(3) 0.1695(3) 0.0522(10) Uani 1 1 d . .
H23 H 0.0109 0.4655 0.1017 0.063 Uiso 1 1 calc R U
C24 C -0.0817(3) 0.5437(4) 0.1974(3) 0.0564(10) Uani 1 1 d . .
H24 H -0.1171 0.6078 0.1475 0.068 Uiso 1 1 calc R U
C25 C -0.1096(3) 0.5377(3) 0.2964(3) 0.0515(10) Uani 1 1 d . .
C26 C -0.0546(3) 0.4404(4) 0.3669(3) 0.0603(11) Uani 1 1 d . .
H26 H -0.0722 0.4317 0.4346 0.072 Uiso 1 1 calc R U
C27 C 0.0254(3) 0.3558(3) 0.3406(3) 0.0491(9) Uani 1 1 d . .
H27 H 0.0616 0.2925 0.3907 0.059 Uiso 1 1 calc R U
C28 C -0.1993(4) 0.6280(4) 0.3286(3) 0.0680(12) Uani 1 1 d . .
C29 C -0.1562(4) 0.6626(5) 0.4195(4) 0.0887(16) Uani 1 1 d . U
H29A H -0.1526 0.5924 0.4762 0.133 Uiso 1 1 calc R U
H29B H -0.2114 0.7251 0.4337 0.133 Uiso 1 1 calc R U
H29C H -0.0771 0.6925 0.4066 0.133 Uiso 1 1 calc R U
C30 C -0.2229(7) 0.7437(6) 0.2460(5) 0.162(3) Uani 1 1 d . U
H30A H -0.1491 0.7835 0.2296 0.243 Uiso 1 1 calc R U
H30B H -0.2821 0.7968 0.2683 0.243 Uiso 1 1 calc R U
H30C H -0.2527 0.7242 0.1875 0.243 Uiso 1 1 calc R U
C31 C -0.3194(5) 0.5690(6) 0.3536(6) 0.142(3) Uani 1 1 d . U
H31A H -0.3484 0.5483 0.2955 0.213 Uiso 1 1 calc R U
H31B H -0.3776 0.6252 0.3733 0.213 Uiso 1 1 calc R U
H31C H -0.3075 0.4965 0.4077 0.213 Uiso 1 1 calc R U
C32 C -0.0826(3) 0.0940(4) 0.3279(3) 0.0499(10) Uani 1 1 d . .
C33 C -0.2828(3) 0.1801(4) 0.3197(3) 0.0661(12) Uani 1 1 d . .
H33A H -0.3165 0.2640 0.3039 0.079 Uiso 1 1 calc R U
H33B H -0.2756 0.1505 0.3922 0.079 Uiso 1 1 calc R U
C34 C -0.3634(4) 0.1051(4) 0.2818(4) 0.0883(15) Uani 1 1 d . .
H34A H -0.3656 0.1310 0.2097 0.132 Uiso 1 1 calc R U
H34B H -0.4435 0.1144 0.3079 0.132 Uiso 1 1 calc R U
H34C H -0.3337 0.0211 0.3031 0.132 Uiso 1 1 calc R U
C35 C -0.0053(3) 0.1888(4) 0.0967(3) 0.0531(10) Uani 1 1 d . .
C36 C -0.1367(5) 0.1133(5) 0.0014(4) 0.107(2) Uani 1 1 d . .
H36A H -0.1843 0.1909 -0.0143 0.128 Uiso 1 1 calc R U
H36B H -0.0796 0.1136 -0.0529 0.128 Uiso 1 1 calc R U
C37 C -0.2119(6) 0.0193(6) 0.0111(4) 0.131(2) Uani 1 1 d . .
H37A H -0.1650 -0.0574 0.0311 0.197 Uiso 1 1 calc R U
H37B H -0.2504 0.0263 -0.0521 0.197 Uiso 1 1 calc R U
H37C H -0.2724 0.0237 0.0611 0.197 Uiso 1 1 calc R U

loop_
_atom_site_aniso_label
_atom_site_aniso_U_11
_atom_site_aniso_U_22
_atom_site_aniso_U_33
_atom_site_aniso_U_23
_atom_site_aniso_U_13
_atom_site_aniso_U_12
N1 0.0365(17) 0.0408(16) 0.0344(15) -0.0059(13) -0.0033(12) -0.0015(13)
N2 0.0338(17) 0.0548(19) 0.0349(16) -0.0046(14) 0.0040(13) -0.0044(13)
N3 0.0403(17) 0.0536(18) 0.0306(15) -0.0077(13) -0.0012(12) -0.0070(14)
O1 0.0516(16) 0.0516(15) 0.0435(14) -0.0132(12) 0.0119(12) 0.0004(12)
O2 0.096(3) 0.159(4) 0.067(2) -0.018(2) 0.039(2) -0.039(3)
O3 0.0445(17) 0.103(2) 0.0440(16) 0.0125(16) 0.0083(12) -0.0045(15)
O4 0.0359(15) 0.0811(19) 0.0473(15) -0.0010(14) 0.0034(12) 0.0066(13)
O5 0.100(2) 0.095(2) 0.0388(16) 0.0033(16) -0.0188(15) -0.0336(18)
O6 0.074(2) 0.086(2) 0.0512(17) -0.0234(15) -0.0109(14) -0.0276(17)
C1 0.039(2) 0.046(2) 0.040(2) -0.0050(16) -0.0041(16) -0.0024(17)
C2 0.037(2) 0.048(2) 0.0303(18) -0.0084(16) 0.0002(15) -0.0012(16)
C3 0.039(2) 0.045(2) 0.0360(19) -0.0119(17) -0.0018(15) 0.0024(16)
C4 0.055(2) 0.046(2) 0.042(2) -0.0054(18) -0.0006(18) -0.0030(18)
C5 0.051(2) 0.066(3) 0.034(2) -0.0015(19) 0.0044(17) -0.017(2)
C6 0.048(2) 0.073(3) 0.040(2) -0.018(2) 0.0096(18) -0.011(2)
C7 0.076(3) 0.102(4) 0.085(3) -0.038(3) 0.028(3) 0.005(3)
C8 0.072(3) 0.096(4) 0.053(3) -0.006(3) -0.006(2) -0.028(3)
C9 0.090(4) 0.093(4) 0.115(4) 0.041(3) -0.024(3) -0.026(3)
C10 0.043(2) 0.044(2) 0.061(2) -0.0083(18) -0.0048(18) 0.0020(18)
C11 0.074(4) 0.055(3) 0.226(7) -0.034(4) 0.032(4) -0.005(3)
C12 0.104(5) 0.060(4) 0.304(11) -0.056(5) 0.030(6) -0.006(4)
C13 0.107(5) 0.066(4) 0.160(6) -0.052(4) -0.024(4) 0.032(3)
C14 0.072(3) 0.083(4) 0.072(3) -0.030(3) -0.005(2) 0.025(3)
C15 0.049(3) 0.062(3) 0.054(2) -0.016(2) -0.0020(19) 0.010(2)
C16 0.033(2) 0.048(2) 0.0309(18) -0.0115(16) 0.0040(15) 0.0007(16)
C17 0.041(2) 0.050(2) 0.040(2) -0.0090(17) -0.0004(16) 0.0016(17)
C18 0.047(2) 0.069(3) 0.041(2) -0.0133(19) -0.0107(18) 0.008(2)
C19 0.040(2) 0.077(3) 0.056(3) -0.027(2) -0.0048(19) -0.004(2)
C20 0.054(3) 0.059(3) 0.064(3) -0.017(2) -0.006(2) -0.013(2)
C21 0.048(2) 0.052(2) 0.042(2) -0.0032(18) -0.0054(17) -0.0031(18)
C22 0.043(2) 0.048(2) 0.0312(19) -0.0099(16) -0.0038(15) 0.0018(17)
C23 0.051(2) 0.066(3) 0.035(2) -0.0099(18) -0.0018(17) 0.012(2)
C24 0.060(3) 0.061(3) 0.043(2) -0.0086(19) -0.0100(19) 0.016(2)
C25 0.045(2) 0.063(3) 0.050(2) -0.0249(19) -0.0110(18) 0.0111(19)
C26 0.061(3) 0.080(3) 0.040(2) -0.022(2) -0.0058(19) 0.018(2)
C27 0.054(2) 0.056(2) 0.033(2) -0.0094(17) -0.0041(17) 0.0116(19)
C28 0.059(3) 0.083(3) 0.069(3) -0.039(2) -0.019(2) 0.026(2)
C29 0.082(3) 0.106(4) 0.096(4) -0.065(3) -0.016(3) 0.024(3)
C30 0.237(8) 0.134(5) 0.104(5) -0.045(4) -0.035(5) 0.118(5)
C31 0.056(4) 0.188(6) 0.235(7) -0.154(6) 0.003(4) 0.010(4)
C32 0.041(2) 0.065(3) 0.042(2) -0.009(2) 0.0010(18) -0.0067(19)
C33 0.039(2) 0.096(3) 0.056(3) -0.011(2) 0.0102(19) 0.009(2)
C34 0.054(3) 0.094(4) 0.116(4) -0.026(3) 0.018(3) -0.013(3)
C35 0.051(2) 0.070(3) 0.041(2) -0.017(2) -0.0017(18) -0.009(2)
C36 0.138(5) 0.126(5) 0.071(3) -0.032(3) -0.022(3) -0.069(4)
C37 0.128(5) 0.167(6) 0.109(5) -0.043(4) -0.035(4) -0.045(5)

loop_
_atom_type_symbol
_atom_type_description
_atom_type_scat_dispersion_real
_atom_type_scat_dispersion_imag
_atom_type_scat_source
C C 0.0033 0.0016 'International Tables Vol C Tables 4.2.6.8 and 6.1.1.4'
H H 0.0000 0.0000 'International Tables Vol C Tables 4.2.6.8 and 6.1.1.4'
N N 0.0061 0.0033 'International Tables Vol C Tables 4.2.6.8 and 6.1.1.4'
O O 0.0106 0.0060 'International Tables Vol C Tables 4.2.6.8 and 6.1.1.4'

loop_
_geom_angle_atom_site_label_1
_geom_angle_atom_site_label_2
_geom_angle_atom_site_label_3
_geom_angle
C16 N1 C1 122.8(3)
C16 N1 C2 124.5(3)
C1 N1 C2 112.0(2)
N3 N2 C32 120.1(3)
N3 N2 C1 105.0(2)
C32 N2 C1 117.2(3)
C35 N3 N2 124.3(3)
C35 N3 C2 125.9(3)
N2 N3 C2 109.5(2)
C3 O1 C6 107.4(3)
C32 O4 C33 115.6(3)
C35 O6 C36 113.2(3)
N2 C1 N1 102.5(2)
N2 C1 C10 110.6(3)
N1 C1 C10 115.4(3)
N2 C1 H1 109.4
N1 C1 H1 109.4
C10 C1 H1 109.4
N1 C2 N3 98.8(2)
N1 C2 C3 110.1(3)
N3 C2 C3 109.8(3)
N1 C2 C22 113.4(3)
N3 C2 C22 109.6(3)
C3 C2 C22 114.0(3)
C4 C3 O1 110.1(3)
C4 C3 C2 136.1(3)
O1 C3 C2 113.8(3)
C3 C4 C5 106.0(3)
C3 C4 H4 127.0
C5 C4 H4 127.0
C6 C5 C4 106.9(3)
C6 C5 C8 125.3(4)
C4 C5 C8 127.9(4)
C5 C6 O1 109.6(3)
C5 C6 C7 134.9(4)
O1 C6 C7 115.5(4)
C6 C7 H7A 109.5
C6 C7 H7B 109.5
H7A C7 H7B 109.5
C6 C7 H7C 109.5
H7A C7 H7C 109.5
H7B C7 H7C 109.5
O2 C8 C5 121.2(5)
O2 C8 C9 123.4(4)
C5 C8 C9 115.4(5)
C8 C9 H9A 109.5
C8 C9 H9B 109.5
H9A C9 H9B 109.5
C8 C9 H9C 109.5
H9A C9 H9C 109.5
H9B C9 H9C 109.5
C15 C10 C11 118.0(4)
C15 C10 C1 124.4(3)
C11 C10 C1 117.5(4)
C12 C11 C10 120.9(5)
C12 C11 H11 119.6
C10 C11 H11 119.6
C13 C12 C11 120.3(6)
C13 C12 H12 119.9
C11 C12 H12 119.9
C14 C13 C12 120.1(5)
C14 C13 H13 119.9
C12 C13 H13 119.9
C13 C14 C15 119.9(5)
C13 C14 H14 120.0
C15 C14 H14 120.0
C10 C15 C14 120.7(4)
C10 C15 H15 119.6
C14 C15 H15 119.6
N1 C16 C17 120.7(3)
N1 C16 C21 122.3(3)
C17 C16 C21 117.1(3)
C18 C17 C16 120.8(3)
C18 C17 H17 119.6
C16 C17 H17 119.6
C19 C18 C17 121.2(3)
C19 C18 H18 119.4
C17 C18 H18 119.4
C20 C19 C18 118.7(3)
C20 C19 H19 120.6
C18 C19 H19 120.6
C19 C20 C21 121.0(4)
C19 C20 H20 119.5
C21 C20 H20 119.5
C20 C21 C16 121.2(3)
C20 C21 H21 119.4
C16 C21 H21 119.4
C27 C22 C23 117.1(3)
C27 C22 C2 120.9(3)
C23 C22 C2 121.4(3)
C24 C23 C22 120.7(3)
C24 C23 H23 119.6
C22 C23 H23 119.6
C23 C24 C25 122.6(3)
C23 C24 H24 118.7
C25 C24 H24 118.7
C24 C25 C26 116.0(3)
C24 C25 C28 123.4(3)
C26 C25 C28 120.6(4)
C27 C26 C25 122.2(4)
C27 C26 H26 118.9
C25 C26 H26 118.9
C26 C27 C22 121.3(3)
C26 C27 H27 119.3
C22 C27 H27 119.3
C29 C28 C30 107.8(4)
C29 C28 C25 112.0(3)
C30 C28 C25 112.0(4)
C29 C28 C31 108.9(4)
C30 C28 C31 107.7(5)
C25 C28 C31 108.2(4)
C28 C29 H29A 109.5
C28 C29 H29B 109.5
H29A C29 H29B 109.5
C28 C29 H29C 109.5
H29A C29 H29C 109.5
H29B C29 H29C 109.5
C28 C30 H30A 109.5
C28 C30 H30B 109.5
H30A C30 H30B 109.5
C28 C30 H30C 109.5
H30A C30 H30C 109.5
H30B C30 H30C 109.5
C28 C31 H31A 109.5
C28 C31 H31B 109.5
H31A C31 H31B 109.5
C28 C31 H31C 109.5
H31A C31 H31C 109.5
H31B C31 H31C 109.5
O3 C32 O4 126.6(3)
O3 C32 N2 121.4(3)
O4 C32 N2 111.8(3)
O4 C33 C34 109.7(4)
O4 C33 H33A 109.7
C34 C33 H33A 109.7
O4 C33 H33B 109.7
C34 C33 H33B 109.7
H33A C33 H33B 108.2
C33 C34 H34A 109.5
C33 C34 H34B 109.5
H34A C34 H34B 109.5
C33 C34 H34C 109.5
H34A C34 H34C 109.5
H34B C34 H34C 109.5
O5 C35 O6 124.9(3)
O5 C35 N3 122.8(4)
O6 C35 N3 112.3(3)
C37 C36 O6 109.1(4)
C37 C36 H36A 109.9
O6 C36 H36A 109.9
C37 C36 H36B 109.9
O6 C36 H36B 109.9
H36A C36 H36B 108.3
C36 C37 H37A 109.5
C36 C37 H37B 109.5
H37A C37 H37B 109.5
C36 C37 H37C 109.5
H37A C37 H37C 109.5
H37B C37 H37C 109.5

loop_
_geom_bond_atom_site_label_1
_geom_bond_atom_site_label_2
_geom_bond_distance
N1 C16 1.390(4)
N1 C1 1.468(4)
N1 C2 1.473(4)
N2 N3 1.398(3)
N2 C32 1.400(4)
N2 C1 1.458(4)
N3 C35 1.356(4)
N3 C2 1.476(4)
O1 C3 1.364(4)
O1 C6 1.364(4)
O2 C8 1.226(5)
O3 C32 1.193(4)
O4 C32 1.326(4)
O4 C33 1.449(4)
O5 C35 1.197(4)
O6 C35 1.327(4)
O6 C36 1.465(5)
C1 C10 1.515(5)
C1 H1 0.9800
C2 C3 1.513(4)
C2 C22 1.522(5)
C3 C4 1.331(4)
C4 C5 1.446(5)
C4 H4 0.9300
C5 C6 1.329(5)
C5 C8 1.474(5)
C6 C7 1.487(6)
C7 H7A 0.9600
C7 H7B 0.9600
C7 H7C 0.9600
C8 C9 1.493(7)
C9 H9A 0.9600
C9 H9B 0.9600
C9 H9C 0.9600
C10 C15 1.367(5)
C10 C11 1.373(6)
C11 C12 1.370(7)
C11 H11 0.9300
C12 C13 1.355(8)
C12 H12 0.9300
C13 C14 1.345(7)
C13 H13 0.9300
C14 C15 1.388(5)
C14 H14 0.9300
C15 H15 0.9300
C16 C17 1.395(4)
C16 C21 1.395(4)
C17 C18 1.375(5)
C17 H17 0.9300
C18 C19 1.371(5)
C18 H18 0.9300
C19 C20 1.368(5)
C19 H19 0.9300
C20 C21 1.371(5)
C20 H20 0.9300
C21 H21 0.9300
C22 C27 1.376(4)
C22 C23 1.389(4)
C23 C24 1.373(5)
C23 H23 0.9300
C24 C25 1.379(5)
C24 H24 0.9300
C25 C26 1.380(5)
C25 C28 1.520(5)
C26 C27 1.375(5)
C26 H26 0.9300
C27 H27 0.9300
C28 C29 1.505(6)
C28 C30 1.509(7)
C28 C31 1.529(7)
C29 H29A 0.9600
C29 H29B 0.9600
C29 H29C 0.9600
C30 H30A 0.9600
C30 H30B 0.9600
C30 H30C 0.9600
C31 H31A 0.9600
C31 H31B 0.9600
C31 H31C 0.9600
C33 C34 1.473(6)
C33 H33A 0.9700
C33 H33B 0.9700
C34 H34A 0.9600
C34 H34B 0.9600
C34 H34C 0.9600
C36 C37 1.384(6)
C36 H36A 0.9700
C36 H36B 0.9700
C37 H37A 0.9600
C37 H37B 0.9600
C37 H37C 0.9600

loop_
_geom_hbond_atom_site_label_D
_geom_hbond_atom_site_label_H
_geom_hbond_atom_site_label_A
_geom_hbond_distance_DH
_geom_hbond_distance_HA
_geom_hbond_distance_DA
_geom_hbond_angle_DHA
_geom_hbond_site_symmetry_A
C7 H7C O2 0.96 2.41 3.023(6) 121.6 .
C1 H1 O3 0.98 2.51 3.485(4) 171.3 2_556
C1 H1 O3 0.98 2.51 3.485(4) 171.3 2_556
C7 H7C O2 0.96 2.41 3.023(6) 121.6 .

loop_
_geom_torsion_atom_site_label_1
_geom_torsion_atom_site_label_2
_geom_torsion_atom_site_label_3
_geom_torsion_atom_site_label_4
_geom_torsion
C32 N2 N3 C35 -76.2(4)
C1 N2 N3 C35 149.3(3)
C32 N2 N3 C2 97.3(3)
C1 N2 N3 C2 -37.2(3)
N3 N2 C1 N1 27.5(3)
C32 N2 C1 N1 -108.6(3)
N3 N2 C1 C10 -96.0(3)
C32 N2 C1 C10 127.8(3)
C16 N1 C1 N2 160.6(3)
C2 N1 C1 N2 -9.7(3)
C16 N1 C1 C10 -79.1(4)
C2 N1 C1 C10 110.6(3)
C16 N1 C2 N3 179.1(3)
C1 N1 C2 N3 -10.8(3)
C16 N1 C2 C3 64.2(4)
C1 N1 C2 C3 -125.7(3)
C16 N1 C2 C22 -64.9(4)
C1 N1 C2 C22 105.2(3)
C35 N3 C2 N1 -157.4(3)
N2 N3 C2 N1 29.2(3)
C35 N3 C2 C3 -42.3(4)
N2 N3 C2 C3 144.3(3)
C35 N3 C2 C22 83.7(4)
N2 N3 C2 C22 -89.7(3)
C6 O1 C3 C4 0.4(4)
C6 O1 C3 C2 -178.1(3)
N1 C2 C3 C4 -128.3(4)
N3 C2 C3 C4 123.9(4)
C22 C2 C3 C4 0.4(6)
N1 C2 C3 O1 49.5(4)
N3 C2 C3 O1 -58.2(4)
C22 C2 C3 O1 178.3(3)
O1 C3 C4 C5 0.0(4)
C2 C3 C4 C5 177.9(4)
C3 C4 C5 C6 -0.3(4)
C3 C4 C5 C8 179.3(4)
C4 C5 C6 O1 0.6(4)
C8 C5 C6 O1 -179.1(3)
C4 C5 C6 C7 -177.8(4)
C8 C5 C6 C7 2.6(7)
C3 O1 C6 C5 -0.6(4)
C3 O1 C6 C7 178.1(3)
C6 C5 C8 O2 -4.3(7)
C4 C5 C8 O2 176.1(4)
C6 C5 C8 C9 176.1(4)
C4 C5 C8 C9 -3.5(6)
N2 C1 C10 C15 122.8(4)
N1 C1 C10 C15 7.0(5)
N2 C1 C10 C11 -59.7(5)
N1 C1 C10 C11 -175.4(4)
C15 C10 C11 C12 -2.7(9)
C1 C10 C11 C12 179.6(6)
C10 C11 C12 C13 2.3(12)
C11 C12 C13 C14 -0.6(12)
C12 C13 C14 C15 -0.6(9)
C11 C10 C15 C14 1.5(6)
C1 C10 C15 C14 179.0(4)
C13 C14 C15 C10 0.2(7)
C1 N1 C16 C17 5.4(5)
C2 N1 C16 C17 174.5(3)
C1 N1 C16 C21 -174.9(3)
C2 N1 C16 C21 -5.8(5)
N1 C16 C17 C18 179.1(3)
C21 C16 C17 C18 -0.5(5)
C16 C17 C18 C19 -0.5(6)
C17 C18 C19 C20 0.7(6)
C18 C19 C20 C21 0.0(6)
C19 C20 C21 C16 -1.0(6)
N1 C16 C21 C20 -178.4(3)
C17 C16 C21 C20 1.3(5)
N1 C2 C22 C27 -15.7(4)
N3 C2 C22 C27 93.7(4)
C3 C2 C22 C27 -142.7(3)
N1 C2 C22 C23 173.0(3)
N3 C2 C22 C23 -77.6(4)
C3 C2 C22 C23 45.9(4)
C27 C22 C23 C24 1.6(5)
C2 C22 C23 C24 173.3(3)
C22 C23 C24 C25 -1.4(6)
C23 C24 C25 C26 -0.1(6)
C23 C24 C25 C28 -177.6(4)
C24 C25 C26 C27 1.4(6)
C28 C25 C26 C27 178.9(4)
C25 C26 C27 C22 -1.2(6)
C23 C22 C27 C26 -0.3(6)
C2 C22 C27 C26 -172.0(3)
C24 C25 C28 C29 -139.5(4)
C26 C25 C28 C29 43.2(6)
C24 C25 C28 C30 -18.1(6)
C26 C25 C28 C30 164.6(5)
C24 C25 C28 C31 100.4(5)
C26 C25 C28 C31 -76.9(5)
C33 O4 C32 O3 -2.3(6)
C33 O4 C32 N2 173.0(3)
N3 N2 C32 O3 -167.2(3)
C1 N2 C32 O3 -37.9(5)
N3 N2 C32 O4 17.2(4)
C1 N2 C32 O4 146.5(3)
C32 O4 C33 C34 -96.5(4)
C36 O6 C35 O5 -3.9(6)
C36 O6 C35 N3 176.1(4)
N2 N3 C35 O5 171.5(4)
C2 N3 C35 O5 -1.0(6)
N2 N3 C35 O6 -8.5(5)
C2 N3 C35 O6 179.0(3)
C35 O6 C36 C37 -174.0(5)
